data_4505688
loop_
_publ_author_name
'Crihfield, April'
'Hartwell, Joshua'
'Phelps, Dustin'
'Walsh, Rosa Bailey'
'Harris, Jeffery L.'
'Payne, John F.'
'Pennington, William T.'
'Hanks, Timothy W.'

_publ_section_title
;
 Crystal Engineering through Halogen Bonding. 2. Complexes of
 Diacetylene-Linked Heterocycles with Organic Iodides
;
_journal_issue 3
_journal_name_full 'Crystal Growth &amp; Design'
_journal_page_first 313
_journal_paper_doi 10.1021/cg0340042
_journal_volume 3
_journal_year 2003
_chemical_formula_sum 'C26 H8 F8 I4 N2'
_chemical_formula_weight 1007.94
_chemical_name_systematic
; 
 ? 
;
_space_group_IT_number 2
_symmetry_space_group_name_Hall '-P 1'
_symmetry_space_group_name_H-M 'P -1'
_atom_sites_solution_hydrogens geom
_atom_sites_solution_primary direct
_atom_sites_solution_secondary difmap
_audit_creation_method SHELXL-97
_cell_angle_alpha 81.880(14)
_cell_angle_beta 87.58(2)
_cell_angle_gamma 79.740(12)
_cell_formula_units_Z 2
_cell_length_a 7.479(2)
_cell_length_b 11.186(2)
_cell_length_c 17.454(4)
_cell_measurement_temperature 293(2)
_cell_volume 1422.2(6)
_computing_structure_refinement 'SHELXL-97 (Sheldrick, 1997)'
_computing_structure_solution 'SHELXS-97 (Sheldrick, 1990)'
_diffrn_ambient_temperature 293(2)
_diffrn_measured_fraction_theta_full 0.979
_diffrn_measured_fraction_theta_max 0.979
_diffrn_radiation_monochromator graphite
_diffrn_radiation_source 'fine-focus sealed tube'
_diffrn_radiation_type MoK\a
_diffrn_radiation_wavelength 0.71073
_diffrn_reflns_av_R_equivalents 0.0472
_diffrn_reflns_av_sigmaI/netI 0.0390
_diffrn_reflns_limit_h_max 9
_diffrn_reflns_limit_h_min -9
_diffrn_reflns_limit_k_max 14
_diffrn_reflns_limit_k_min -14
_diffrn_reflns_limit_l_max 21
_diffrn_reflns_limit_l_min -21
_diffrn_reflns_number 13885
_diffrn_reflns_theta_full 26.50
_diffrn_reflns_theta_max 26.50
_diffrn_reflns_theta_min 2.80
_exptl_absorpt_coefficient_mu 4.454
_exptl_crystal_density_diffrn 2.354
_exptl_crystal_density_method 'not measured'
_exptl_crystal_F_000 924
_refine_diff_density_max 1.090
_refine_diff_density_min -1.564
_refine_diff_density_rms 0.222
_refine_ls_extinction_coef 0.0040(2)
_refine_ls_extinction_expression Fc^*^=kFc[1+0.001xFc^2^\l^3^/sin(2\q)]^-1/4^
_refine_ls_extinction_method SHELXL
_refine_ls_goodness_of_fit_ref 1.082
_refine_ls_hydrogen_treatment mixed
_refine_ls_matrix_type full
_refine_ls_number_parameters 362
_refine_ls_number_reflns 5784
_refine_ls_number_restraints 0
_refine_ls_restrained_S_all 1.082
_refine_ls_R_factor_all 0.0812
_refine_ls_R_factor_gt 0.0671
_refine_ls_shift/su_max 0.001
_refine_ls_shift/su_mean 0.000
_refine_ls_structure_factor_coef Fsqd
_refine_ls_weighting_details 'calc w=1/[\s^2^(Fo^2^)+(0.0017P)^2^+27.6616P] where P=(Fo^2^+2Fc^2^)/3'
_refine_ls_weighting_scheme calc
_refine_ls_wR_factor_gt 0.1362
_refine_ls_wR_factor_ref 0.1454
_reflns_number_gt 4887
_reflns_number_total 5784
_reflns_threshold_expression >2sigma(I)
_cod_data_source_file cg0340042si20030204_083047.cif
_cod_data_source_block 3.(F4DIB)2
_cod_database_code 4505688

loop_
_symmetry_equiv_pos_as_xyz
'x, y, z'
'-x, -y, -z'

loop_
_atom_site_label
_atom_site_type_symbol
_atom_site_fract_x
_atom_site_fract_y
_atom_site_fract_z
_atom_site_U_iso_or_equiv
_atom_site_adp_type
_atom_site_occupancy
_atom_site_symmetry_multiplicity
_atom_site_calc_flag
_atom_site_refinement_flags
I1 I 0.48063(11) 0.02358(7) -0.25508(4) 0.0524(2) Uani 1 1 d .
I2 I 0.73233(10) -0.42399(7) -0.50091(4) 0.0480(2) Uani 1 1 d .
I3 I -0.31713(13) 0.16605(10) 0.06196(5) 0.0706(3) Uani 1 1 d .
I4 I -0.02280(15) 0.26793(10) -0.32171(5) 0.0750(3) Uani 1 1 d .
F1 F 0.6480(11) 0.0346(6) -0.4274(4) 0.069(2) Uani 1 1 d .
F2 F 0.7435(10) -0.1352(6) -0.5217(3) 0.0584(18) Uani 1 1 d .
F3 F 0.5733(10) -0.4366(6) -0.3281(4) 0.0612(18) Uani 1 1 d .
F4 F 0.4790(10) -0.2682(6) -0.2334(3) 0.0574(17) Uani 1 1 d .
F5 F -0.1676(12) -0.0150(6) -0.0599(5) 0.075(2) Uani 1 1 d .
F6 F -0.0489(12) 0.0234(7) -0.2057(4) 0.072(2) Uani 1 1 d .
F7 F -0.1641(14) 0.4489(7) -0.1987(5) 0.084(3) Uani 1 1 d .
F8 F -0.2783(12) 0.4118(7) -0.0523(4) 0.075(2) Uani 1 1 d .
N1 N 0.3672(14) 0.2271(9) -0.1682(5) 0.055(2) Uani 1 1 d .
N2 N -0.1649(13) 0.3675(9) 0.4139(5) 0.050(2) Uani 1 1 d .
C1 C 0.5607(14) -0.1110(10) -0.3277(6) 0.042(2) Uani 1 1 d .
C2 C 0.6260(15) -0.0804(10) -0.4014(6) 0.045(2) Uani 1 1 d .
C3 C 0.6749(13) -0.1696(9) -0.4487(5) 0.038(2) Uani 1 1 d .
C4 C 0.6606(13) -0.2918(9) -0.4268(6) 0.037(2) Uani 1 1 d .
C5 C 0.5937(14) -0.3221(9) -0.3527(6) 0.042(2) Uani 1 1 d .
C6 C 0.5457(14) -0.2318(10) -0.3046(6) 0.042(2) Uani 1 1 d .
C7 C -0.2256(15) 0.1983(11) -0.0522(6) 0.048(3) Uani 1 1 d .
C8 C -0.1664(15) 0.1008(10) -0.0934(7) 0.051(3) Uani 1 1 d .
C9 C -0.1036(16) 0.1184(11) -0.1677(7) 0.052(3) Uani 1 1 d .
C10 C -0.1068(16) 0.2380(11) -0.2072(6) 0.051(3) Uani 1 1 d .
C11 C -0.1630(17) 0.3323(11) -0.1649(7) 0.053(3) Uani 1 1 d .
C12 C -0.2215(16) 0.3147(10) -0.0887(6) 0.048(3) Uani 1 1 d .
C13 C 0.3051(16) 0.2214(11) -0.0965(7) 0.051(3) Uani 1 1 d .
H13A H 0.2967 0.1448 -0.0693 0.061 Uiso 1 1 calc R
C14 C 0.2505(15) 0.3258(10) -0.0588(6) 0.043(2) Uani 1 1 d .
C15 C 0.2714(17) 0.4379(10) -0.1001(6) 0.052(3) Uani 1 1 d .
H15A H 0.2371 0.5095 -0.0777 0.063 Uiso 1 1 calc R
C16 C 0.3425(18) 0.4429(12) -0.1735(7) 0.061(3) Uani 1 1 d .
H16A H 0.3586 0.5174 -0.2017 0.074 Uiso 1 1 calc R
C17 C 0.3896(16) 0.3357(11) -0.2051(6) 0.050(3) Uani 1 1 d .
H17A H 0.4397 0.3394 -0.2549 0.060 Uiso 1 1 calc R
C18 C 0.1818(16) 0.3156(10) 0.0192(6) 0.049(3) Uani 1 1 d .
C19 C 0.1323(16) 0.3015(10) 0.0843(6) 0.047(3) Uani 1 1 d .
C20 C 0.0698(15) 0.2894(10) 0.1628(6) 0.045(2) Uani 1 1 d .
C21 C 0.0106(17) 0.2806(11) 0.2262(6) 0.052(3) Uani 1 1 d .
C22 C -0.0958(16) 0.3687(11) 0.3424(7) 0.051(3) Uani 1 1 d .
H22A H -0.0776 0.4436 0.3156 0.061 Uiso 1 1 calc R
C23 C -0.0488(14) 0.2648(9) 0.3049(6) 0.040(2) Uani 1 1 d .
C24 C -0.0732(16) 0.1560(10) 0.3460(6) 0.049(3) Uani 1 1 d .
H24A H -0.0433 0.0843 0.3235 0.059 Uiso 1 1 calc R
C25 C -0.1414(18) 0.1511(11) 0.4200(7) 0.057(3) Uani 1 1 d .
H25A H -0.1568 0.0764 0.4481 0.068 Uiso 1 1 calc R
C26 C -0.1875(17) 0.2587(11) 0.4529(6) 0.053(3) Uani 1 1 d .
H26A H -0.2352 0.2553 0.5031 0.063 Uiso 1 1 calc R

loop_
_atom_site_aniso_label
_atom_site_aniso_U_11
_atom_site_aniso_U_22
_atom_site_aniso_U_33
_atom_site_aniso_U_23
_atom_site_aniso_U_13
_atom_site_aniso_U_12
I1 0.0588(5) 0.0563(5) 0.0460(4) -0.0204(3) 0.0122(3) -0.0134(4)
I2 0.0513(4) 0.0531(4) 0.0444(4) -0.0190(3) 0.0098(3) -0.0145(3)
I3 0.0665(6) 0.1013(7) 0.0428(4) -0.0093(4) 0.0091(4) -0.0143(5)
I4 0.0890(7) 0.0952(7) 0.0409(4) -0.0042(4) 0.0070(4) -0.0220(6)
F1 0.106(6) 0.047(4) 0.057(4) -0.015(3) 0.030(4) -0.027(4)
F2 0.090(5) 0.054(4) 0.032(3) -0.006(3) 0.026(3) -0.022(4)
F3 0.090(5) 0.039(3) 0.053(4) 0.001(3) 0.017(4) -0.016(3)
F4 0.080(5) 0.059(4) 0.036(3) -0.008(3) 0.023(3) -0.022(4)
F5 0.099(6) 0.042(4) 0.080(5) 0.000(4) 0.026(4) -0.010(4)
F6 0.096(6) 0.059(4) 0.064(5) -0.021(4) 0.017(4) -0.017(4)
F7 0.132(8) 0.051(4) 0.071(5) 0.009(4) -0.011(5) -0.034(5)
F8 0.106(6) 0.057(4) 0.066(5) -0.027(4) -0.003(4) -0.011(4)
N1 0.068(7) 0.058(6) 0.043(5) -0.018(5) 0.008(5) -0.016(5)
N2 0.060(6) 0.050(5) 0.045(5) -0.016(4) 0.001(4) -0.016(5)
C1 0.045(6) 0.050(6) 0.033(5) -0.004(4) -0.006(4) -0.014(5)
C2 0.047(6) 0.041(6) 0.048(6) -0.009(5) 0.006(5) -0.011(5)
C3 0.037(5) 0.048(6) 0.029(5) -0.013(4) 0.015(4) -0.004(4)
C4 0.038(5) 0.037(5) 0.038(5) -0.008(4) 0.002(4) -0.010(4)
C5 0.041(6) 0.041(5) 0.046(6) -0.006(4) 0.004(4) -0.009(4)
C6 0.039(5) 0.051(6) 0.036(5) -0.013(5) 0.010(4) -0.008(5)
C7 0.044(6) 0.059(7) 0.044(6) -0.011(5) 0.001(5) -0.018(5)
C8 0.045(6) 0.043(6) 0.062(7) 0.003(5) 0.010(5) -0.011(5)
C9 0.053(7) 0.059(7) 0.049(6) -0.019(5) 0.003(5) -0.017(6)
C10 0.054(7) 0.062(7) 0.043(6) -0.012(5) -0.002(5) -0.020(6)
C11 0.055(7) 0.052(7) 0.055(7) -0.011(5) -0.004(5) -0.010(5)
C12 0.052(7) 0.049(6) 0.043(6) -0.019(5) 0.001(5) 0.001(5)
C13 0.064(7) 0.045(6) 0.046(6) -0.009(5) 0.004(5) -0.016(5)
C14 0.046(6) 0.047(6) 0.037(5) -0.008(4) 0.006(4) -0.011(5)
C15 0.073(8) 0.044(6) 0.041(6) -0.011(5) 0.008(5) -0.010(6)
C16 0.075(9) 0.061(8) 0.050(7) -0.015(6) 0.018(6) -0.017(7)
C17 0.056(7) 0.059(7) 0.033(5) -0.005(5) 0.010(5) -0.012(5)
C18 0.059(7) 0.049(6) 0.041(6) -0.005(5) 0.004(5) -0.019(5)
C19 0.057(7) 0.048(6) 0.039(6) -0.008(5) 0.002(5) -0.016(5)
C20 0.046(6) 0.041(6) 0.050(6) -0.019(5) 0.008(5) -0.004(5)
C21 0.059(7) 0.061(7) 0.038(6) -0.010(5) 0.007(5) -0.018(6)
C22 0.055(7) 0.050(6) 0.052(6) -0.011(5) 0.006(5) -0.017(5)
C23 0.042(6) 0.044(6) 0.037(5) -0.004(4) -0.001(4) -0.012(4)
C24 0.055(7) 0.049(6) 0.049(6) -0.019(5) 0.007(5) -0.018(5)
C25 0.074(8) 0.055(7) 0.046(6) -0.008(5) 0.013(6) -0.027(6)
C26 0.062(7) 0.060(7) 0.036(5) -0.007(5) 0.012(5) -0.010(6)

loop_
_atom_type_symbol
_atom_type_description
_atom_type_scat_dispersion_real
_atom_type_scat_dispersion_imag
_atom_type_scat_source
C C 0.0033 0.0016 'International Tables Vol C Tables 4.2.6.8 and 6.1.1.4'
H H 0.0000 0.0000 'International Tables Vol C Tables 4.2.6.8 and 6.1.1.4'
N N 0.0061 0.0033 'International Tables Vol C Tables 4.2.6.8 and 6.1.1.4'
F F 0.0171 0.0103 'International Tables Vol C Tables 4.2.6.8 and 6.1.1.4'
I I -0.4742 1.8119 'International Tables Vol C Tables 4.2.6.8 and 6.1.1.4'

loop_
_geom_angle_atom_site_label_1
_geom_angle_atom_site_label_2
_geom_angle_atom_site_label_3
_geom_angle
_geom_angle_site_symmetry_3
C1 I1 N1 174.4(3) .
C4 I2 N2 172.4(3) 1_644
C13 N1 C17 118.1(10) .
C13 N1 I1 126.9(8) .
C17 N1 I1 114.9(7) .
C22 N2 C26 117.6(10) .
C22 N2 I2 127.2(8) 1_466
C26 N2 I2 115.2(7) 1_466
C6 C1 C2 117.7(10) .
C6 C1 I1 121.6(7) .
C2 C1 I1 120.6(8) .
F1 C2 C1 121.2(9) .
F1 C2 C3 119.0(9) .
C1 C2 C3 119.8(10) .
C2 C3 F2 117.9(9) .
C2 C3 C4 123.5(9) .
F2 C3 C4 118.7(8) .
C3 C4 C5 116.5(9) .
C3 C4 I2 122.3(7) .
C5 C4 I2 121.1(7) .
F3 C5 C4 119.9(9) .
F3 C5 C6 120.1(9) .
C4 C5 C6 119.9(10) .
F4 C6 C1 121.0(9) .
F4 C6 C5 116.5(9) .
C1 C6 C5 122.6(9) .
C12 C7 C8 118.2(10) .
C12 C7 I3 121.7(8) .
C8 C7 I3 120.1(8) .
F5 C8 C9 118.1(11) .
F5 C8 C7 120.2(10) .
C9 C8 C7 121.7(11) .
F6 C9 C8 120.3(11) .
F6 C9 C10 119.0(10) .
C8 C9 C10 120.7(11) .
C11 C10 C9 116.4(11) .
C11 C10 I4 122.0(9) .
C9 C10 I4 121.6(8) .
F7 C11 C10 119.3(11) .
F7 C11 C12 117.7(11) .
C10 C11 C12 123.0(11) .
F8 C12 C7 120.8(10) .
F8 C12 C11 119.3(11) .
C7 C12 C11 119.9(10) .
N1 C13 C14 123.2(11) .
C15 C14 C13 116.9(10) .
C15 C14 C18 121.7(10) .
C13 C14 C18 121.4(10) .
C16 C15 C14 119.7(11) .
C15 C16 C17 118.7(12) .
N1 C17 C16 123.4(10) .
C19 C18 C14 176.4(14) .
C18 C19 C20 177.8(13) .
C21 C20 C19 177.0(13) .
C20 C21 C23 175.8(14) .
N2 C22 C23 124.3(11) .
C24 C23 C22 116.7(10) .
C24 C23 C21 124.8(10) .
C22 C23 C21 118.4(10) .
C23 C24 C25 120.6(10) .
C24 C25 C26 119.4(11) .
N2 C26 C25 121.5(10) .

loop_
_geom_bond_atom_site_label_1
_geom_bond_atom_site_label_2
_geom_bond_distance
_geom_bond_site_symmetry_2
I1 C1 2.094(10) .
I1 N1 2.895(9) .
I2 C4 2.086(9) .
I2 N2 2.913(9) 1_644
I3 C7 2.083(11) .
I4 C10 2.070(11) .
F1 C2 1.339(12) .
F2 C3 1.381(10) .
F3 C5 1.325(12) .
F4 C6 1.355(11) .
F5 C8 1.345(12) .
F6 C9 1.325(13) .
F7 C11 1.352(14) .
F8 C12 1.332(12) .
N1 C13 1.313(14) .
N1 C17 1.327(14) .
N2 C22 1.330(14) .
N2 C26 1.342(15) .
N2 I2 2.913(9) 1_466
C1 C6 1.378(15) .
C1 C2 1.375(14) .
C2 C3 1.375(13) .
C3 C4 1.388(14) .
C4 C5 1.385(14) .
C5 C6 1.392(14) .
C7 C12 1.372(16) .
C7 C8 1.388(16) .
C8 C9 1.360(16) .
C9 C10 1.413(17) .
C10 C11 1.367(16) .
C11 C12 1.380(16) .
C13 C14 1.410(15) .
C14 C15 1.386(15) .
C14 C18 1.432(14) .
C15 C16 1.365(15) .
C16 C17 1.372(16) .
C18 C19 1.177(15) .
C19 C20 1.425(15) .
C20 C21 1.173(15) .
C21 C23 1.422(14) .
C22 C23 1.397(15) .
C23 C24 1.361(15) .
C24 C25 1.366(15) .
C25 C26 1.389(16) .

loop_
_geom_torsion_atom_site_label_1
_geom_torsion_atom_site_label_2
_geom_torsion_atom_site_label_3
_geom_torsion_atom_site_label_4
_geom_torsion
_geom_torsion_site_symmetry_1
C1 I1 N1 C13 163(3) .
C1 I1 N1 C17 -20(4) .
N1 I1 C1 C6 -159(3) .
N1 I1 C1 C2 20(4) .
C6 C1 C2 F1 -178.6(10) .
I1 C1 C2 F1 3.1(15) .
C6 C1 C2 C3 -0.5(16) .
I1 C1 C2 C3 -178.8(8) .
F1 C2 C3 F2 -0.5(16) .
C1 C2 C3 F2 -178.6(9) .
F1 C2 C3 C4 178.8(10) .
C1 C2 C3 C4 0.6(17) .
C2 C3 C4 C5 -0.2(16) .
F2 C3 C4 C5 179.0(9) .
C2 C3 C4 I2 179.0(8) .
F2 C3 C4 I2 -1.7(13) .
N2 I2 C4 C3 161(2) 1_644
N2 I2 C4 C5 -20(3) 1_644
C3 C4 C5 F3 178.9(9) .
I2 C4 C5 F3 -0.4(14) .
C3 C4 C5 C6 -0.3(15) .
I2 C4 C5 C6 -179.6(8) .
C2 C1 C6 F4 -178.7(10) .
I1 C1 C6 F4 -0.3(14) .
C2 C1 C6 C5 0.0(16) .
I1 C1 C6 C5 178.3(8) .
F3 C5 C6 F4 -0.1(15) .
C4 C5 C6 F4 179.1(9) .
F3 C5 C6 C1 -178.7(10) .
C4 C5 C6 C1 0.4(17) .
C12 C7 C8 F5 179.8(11) .
I3 C7 C8 F5 -0.1(15) .
C12 C7 C8 C9 0.8(18) .
I3 C7 C8 C9 -179.1(9) .
F5 C8 C9 F6 1.3(18) .
C7 C8 C9 F6 -179.6(11) .
F5 C8 C9 C10 177.1(11) .
C7 C8 C9 C10 -3.9(18) .
F6 C9 C10 C11 -179.5(11) .
C8 C9 C10 C11 4.7(18) .
F6 C9 C10 I4 -1.4(15) .
C8 C9 C10 I4 -177.3(9) .
C9 C10 C11 F7 178.1(11) .
I4 C10 C11 F7 0.1(16) .
C9 C10 C11 C12 -2.7(18) .
I4 C10 C11 C12 179.2(9) .
C8 C7 C12 F8 179.4(10) .
I3 C7 C12 F8 -0.7(16) .
C8 C7 C12 C11 1.2(17) .
I3 C7 C12 C11 -178.8(9) .
F7 C11 C12 F8 0.8(17) .
C10 C11 C12 F8 -178.3(11) .
F7 C11 C12 C7 179.0(11) .
C10 C11 C12 C7 -0.2(19) .
C17 N1 C13 C14 4.1(18) .
I1 N1 C13 C14 -179.2(8) .
N1 C13 C14 C15 -2.4(18) .
N1 C13 C14 C18 179.4(11) .
C13 C14 C15 C16 -0.1(18) .
C18 C14 C15 C16 178.0(12) .
C14 C15 C16 C17 1(2) .
C13 N1 C17 C16 -3.4(19) .
I1 N1 C17 C16 179.5(10) .
C15 C16 C17 N1 1(2) .
C15 C14 C18 C19 -140(19) .
C13 C14 C18 C19 38(20) .
C14 C18 C19 C20 155(25) .
C18 C19 C20 C21 70(44) .
C19 C20 C21 C23 159(16) .
C26 N2 C22 C23 1.3(18) .
I2 N2 C22 C23 179.8(8) 1_466
N2 C22 C23 C24 -1.3(18) .
N2 C22 C23 C21 175.2(11) .
C20 C21 C23 C24 -67(18) .
C20 C21 C23 C22 117(17) .
C22 C23 C24 C25 0.3(17) .
C21 C23 C24 C25 -176.0(12) .
C23 C24 C25 C26 0.7(19) .
C22 N2 C26 C25 -0.2(18) .
I2 N2 C26 C25 -178.9(10) 1_466
C24 C25 C26 N2 -1(2) .
